data_7102001
loop_
_publ_author_name
'Troyanov, Sergey I'
'Kemnitz, Erhard'

_publ_section_title
;
 Singly-bonded fullerene dimers: neutral (C(60)Cl(5))(2) and cationic
 (C(70))(2)(2+).
;
_journal_issue 26
_journal_name_full 'Chemical communications (Cambridge, England)'
_journal_page_first 2707
_journal_page_last 2709
_journal_paper_doi 10.1039/b702665j
_journal_year 2007
_chemical_formula_moiety '[(C70)2] (Ti3Cl13)2'
_chemical_formula_sum 'C140 Cl26 Ti6'
_chemical_formula_weight 2890.50
_chemical_name_systematic
;
?
;
_space_group_IT_number 2
_symmetry_cell_setting triclinic
_symmetry_space_group_name_Hall '-P 1'
_symmetry_space_group_name_H-M 'P -1'
_atom_sites_solution_hydrogens none
_atom_sites_solution_primary direct
_atom_sites_solution_secondary difmap
_audit_creation_method SHELXL-97
_cell_angle_alpha 86.2420(10)
_cell_angle_beta 89.0540(10)
_cell_angle_gamma 79.4910(10)
_cell_formula_units_Z 1
_cell_length_a 10.1848(2)
_cell_length_b 13.7803(3)
_cell_length_c 16.7018(4)
_cell_measurement_reflns_used 13000
_cell_measurement_temperature 100(2)
_cell_measurement_theta_max 32
_cell_measurement_theta_min 5
_cell_volume 2299.79(9)
_computing_cell_refinement HKL2000
_computing_data_reduction HKL2000
_computing_molecular_graphics DIAMOND-3
_computing_structure_refinement 'SHELXL-97 (Sheldrick, 1997)'
_computing_structure_solution 'SHELXS-97 (Sheldrick, 1990)'
_diffrn_ambient_temperature 100(2)
_diffrn_measured_fraction_theta_full 0.777
_diffrn_measured_fraction_theta_max 0.777
_diffrn_measurement_device_type MAR345
_diffrn_radiation_monochromator Cu(113)
_diffrn_radiation_source 'BL14.2, PSF, BESSY, Berlin, Germany'
_diffrn_radiation_type synchrotron
_diffrn_radiation_wavelength 0.91000
_diffrn_reflns_av_R_equivalents 0.0219
_diffrn_reflns_av_sigmaI/netI 0.0286
_diffrn_reflns_limit_h_max 12
_diffrn_reflns_limit_h_min -12
_diffrn_reflns_limit_k_max 16
_diffrn_reflns_limit_k_min -16
_diffrn_reflns_limit_l_max 20
_diffrn_reflns_limit_l_min -20
_diffrn_reflns_number 14215
_diffrn_reflns_theta_full 33.17
_diffrn_reflns_theta_max 33.17
_diffrn_reflns_theta_min 3.03
_exptl_absorpt_coefficient_mu 1.522
_exptl_absorpt_correction_type none
_exptl_crystal_colour black
_exptl_crystal_density_diffrn 2.087
_exptl_crystal_density_method 'not measured'
_exptl_crystal_description block
_exptl_crystal_F_000 1414
_exptl_crystal_size_max 0.10
_exptl_crystal_size_mid 0.05
_exptl_crystal_size_min 0.05
_refine_diff_density_max 0.265
_refine_diff_density_min -0.356
_refine_diff_density_rms 0.056
_refine_ls_extinction_method none
_refine_ls_goodness_of_fit_ref 1.183
_refine_ls_matrix_type full
_refine_ls_number_parameters 775
_refine_ls_number_reflns 6513
_refine_ls_number_restraints 0
_refine_ls_restrained_S_all 1.183
_refine_ls_R_factor_all 0.0378
_refine_ls_R_factor_gt 0.0369
_refine_ls_shift/su_max 0.009
_refine_ls_shift/su_mean 0.001
_refine_ls_structure_factor_coef Fsqd
_refine_ls_weighting_details 'calc w=1/[\s^2^(Fo^2^)+(0.0600P)^2^+1.0100P] where P=(Fo^2^+2Fc^2^)/3'
_refine_ls_weighting_scheme calc
_refine_ls_wR_factor_gt 0.1007
_refine_ls_wR_factor_ref 0.1016
_reflns_number_gt 6242
_reflns_number_total 6513
_reflns_threshold_expression >2sigma(I)
_cod_data_source_file b702665j.txt
_cod_data_source_block 70br10ti
_cod_depositor_comments
;
The following automatic conversions were performed:
'_symmetry_cell_setting' value 'Triclinic' changed to 'triclinic'
according to '/home/saulius/struct/CIF-dictionaries/cif_core.dic'
dictionary named 'cif_core.dic' version 2.4.1 from 2010-06-29.

Automatic conversion script
Id: cif_fix_enum 1527 2010-12-29 10:47:43Z saulius 
;
_cod_original_sg_symbol_H-M P-1
_cod_database_code 7102001

loop_
_symmetry_equiv_pos_as_xyz
'x, y, z'
'-x, -y, -z'

loop_
_atom_site_label
_atom_site_type_symbol
_atom_site_fract_x
_atom_site_fract_y
_atom_site_fract_z
_atom_site_U_iso_or_equiv
_atom_site_adp_type
_atom_site_occupancy
_atom_site_symmetry_multiplicity
_atom_site_calc_flag
Ti1 Ti 0.57383(4) 0.78466(3) 0.36326(2) 0.01618(13) Uani 1 1 d
Ti2 Ti 0.57180(4) 0.77112(3) 0.13098(2) 0.01617(13) Uani 1 1 d
Ti3 Ti 0.31118(4) 0.65641(3) 0.26315(2) 0.01684(13) Uani 1 1 d
Cl1 Cl 0.56570(5) 0.65731(3) 0.25892(3) 0.01444(14) Uani 1 1 d
Cl2 Cl 0.54494(5) 0.89165(3) 0.23713(3) 0.01734(14) Uani 1 1 d
Cl3 Cl 0.32642(5) 0.78414(3) 0.15401(3) 0.01779(14) Uani 1 1 d
Cl4 Cl 0.33041(5) 0.79266(3) 0.34969(3) 0.01717(14) Uani 1 1 d
Cl5 Cl 0.58141(6) 0.66546(4) 0.46006(3) 0.02333(15) Uani 1 1 d
Cl6 Cl 0.53688(6) 0.91674(4) 0.43358(3) 0.02580(16) Uani 1 1 d
Cl7 Cl 0.79279(5) 0.76504(4) 0.34720(3) 0.02102(15) Uani 1 1 d
Cl8 Cl 0.79162(6) 0.75006(4) 0.14254(3) 0.02221(15) Uani 1 1 d
Cl9 Cl 0.53633(6) 0.89261(4) 0.03874(3) 0.02703(16) Uani 1 1 d
Cl10 Cl 0.56940(6) 0.64568(4) 0.05487(3) 0.02039(15) Uani 1 1 d
Cl11 Cl 0.33964(6) 0.54415(4) 0.17276(3) 0.02132(15) Uani 1 1 d
Cl12 Cl 0.09322(6) 0.69780(4) 0.26496(4) 0.02680(16) Uani 1 1 d
Cl13 Cl 0.34551(6) 0.55004(4) 0.37030(3) 0.02383(15) Uani 1 1 d
C1 C 1.0097(2) 0.14036(15) 0.48774(12) 0.0188(5) Uani 1 1 d
C2 C 0.9002(2) 0.21824(15) 0.49715(12) 0.0205(5) Uani 1 1 d
C3 C 0.9497(2) 0.31153(16) 0.48513(12) 0.0220(5) Uani 1 1 d
C4 C 1.0905(2) 0.28697(16) 0.46747(12) 0.0217(5) Uani 1 1 d
C5 C 1.1270(2) 0.17941(15) 0.46926(12) 0.0203(5) Uani 1 1 d
C6 C 0.9917(2) 0.04034(15) 0.46222(12) 0.0196(5) Uani 1 1 d
C7 C 0.7739(2) 0.21103(15) 0.46905(12) 0.0205(5) Uani 1 1 d
C8 C 0.8711(2) 0.39175(15) 0.44420(12) 0.0216(5) Uani 1 1 d
C9 C 1.1475(2) 0.34359(15) 0.41027(13) 0.0223(5) Uani 1 1 d
C10 C 1.2201(2) 0.13421(16) 0.41519(13) 0.0223(5) Uani 1 1 d
C11 C 0.8567(2) 0.04641(15) 0.42213(12) 0.0184(5) Uani 1 1 d
C12 C 0.7527(2) 0.12378(15) 0.43137(12) 0.0196(5) Uani 1 1 d
C13 C 0.6928(2) 0.29474(16) 0.42698(13) 0.0211(5) Uani 1 1 d
C14 C 0.7403(2) 0.38272(15) 0.41397(13) 0.0222(5) Uani 1 1 d
C15 C 0.9311(2) 0.45138(14) 0.38425(13) 0.0221(5) Uani 1 1 d
C16 C 1.0659(2) 0.42769(15) 0.36735(13) 0.0223(5) Uani 1 1 d
C17 C 1.2430(2) 0.29612(16) 0.35289(13) 0.0218(5) Uani 1 1 d
C18 C 1.2799(2) 0.19365(16) 0.35547(13) 0.0212(5) Uani 1 1 d
C19 C 1.1993(2) 0.04698(15) 0.37680(13) 0.0205(5) Uani 1 1 d
C20 C 1.0872(2) 0.00640(14) 0.39433(13) 0.0197(5) Uani 1 1 d
C21 C 0.8759(2) -0.00137(15) 0.34900(13) 0.0207(5) Uani 1 1 d
C22 C 0.6588(2) 0.15389(16) 0.36653(13) 0.0209(5) Uani 1 1 d
C23 C 0.6219(2) 0.25926(16) 0.36404(13) 0.0203(5) Uani 1 1 d
C24 C 0.7203(2) 0.43772(15) 0.33772(13) 0.0211(5) Uani 1 1 d
C25 C 0.8368(2) 0.47965(14) 0.31934(13) 0.0209(5) Uani 1 1 d
C26 C 1.1126(2) 0.43194(15) 0.28554(13) 0.0216(5) Uani 1 1 d
C27 C 1.2224(2) 0.35100(16) 0.27604(14) 0.0228(5) Uani 1 1 d
C28 C 1.2954(2) 0.14355(16) 0.28172(14) 0.0218(5) Uani 1 1 d
C29 C 1.2462(2) 0.05315(15) 0.29501(13) 0.0205(5) Uani 1 1 d
C30 C 1.0164(2) -0.02592(14) 0.33169(13) 0.0196(5) Uani 1 1 d
C31 C 0.7795(2) 0.02105(15) 0.28634(13) 0.0204(5) Uani 1 1 d
C32 C 0.6674(2) 0.10207(15) 0.29561(13) 0.0203(5) Uani 1 1 d
C33 C 0.5920(2) 0.31561(16) 0.29008(13) 0.0206(5) Uani 1 1 d
C34 C 0.6436(2) 0.40805(15) 0.27670(13) 0.0205(5) Uani 1 1 d
C35 C 0.8811(2) 0.49190(14) 0.23907(13) 0.0206(5) Uani 1 1 d
C36 C 1.0241(2) 0.46754(14) 0.22156(13) 0.0213(5) Uani 1 1 d
C37 C 1.2457(2) 0.30491(16) 0.20300(14) 0.0229(5) Uani 1 1 d
C38 C 1.2843(2) 0.19671(16) 0.20566(14) 0.0218(5) Uani 1 1 d
C39 C 1.1853(2) 0.01303(15) 0.23255(13) 0.0213(5) Uani 1 1 d
C40 C 1.0656(2) -0.02829(14) 0.25154(13) 0.0200(5) Uani 1 1 d
C41 C 0.9684(2) -0.02517(14) 0.19131(13) 0.0216(5) Uani 1 1 d
C42 C 0.8270(2) -0.00049(15) 0.20889(13) 0.0222(5) Uani 1 1 d
C43 C 0.6110(2) 0.15655(16) 0.22548(14) 0.0227(5) Uani 1 1 d
C44 C 0.5745(2) 0.26215(16) 0.22308(14) 0.0221(5) Uani 1 1 d
C45 C 0.6725(2) 0.43925(15) 0.19723(13) 0.0207(5) Uani 1 1 d
C46 C 0.7896(2) 0.48069(14) 0.17859(12) 0.0195(5) Uani 1 1 d
C47 C 1.0645(2) 0.43428(15) 0.14460(13) 0.0210(5) Uani 1 1 d
C48 C 1.1747(2) 0.35376(16) 0.13519(13) 0.0222(5) Uani 1 1 d
C49 C 1.2486(2) 0.14610(16) 0.14075(13) 0.0228(5) Uani 1 1 d
C50 C 1.1997(2) 0.05527(15) 0.15371(13) 0.0224(5) Uani 1 1 d
C51 C 0.7616(2) 0.05163(15) 0.13798(13) 0.0234(5) Uani 1 1 d
C52 C 0.6560(2) 0.12879(16) 0.14652(13) 0.0233(5) Uani 1 1 d
C53 C 0.5951(2) 0.30030(16) 0.14194(13) 0.0223(5) Uani 1 1 d
C54 C 0.6438(2) 0.38724(15) 0.12909(13) 0.0205(5) Uani 1 1 d
C55 C 0.8341(2) 0.45408(14) 0.09927(12) 0.0197(5) Uani 1 1 d
C56 C 0.9693(2) 0.43117(15) 0.08276(12) 0.0207(5) Uani 1 1 d
C57 C 1.1470(2) 0.30112(16) 0.06762(13) 0.0224(5) Uani 1 1 d
C58 C 1.1826(2) 0.19943(16) 0.07018(13) 0.0227(5) Uani 1 1 d
C59 C 1.1032(3) 0.05209(16) 0.09223(13) 0.0257(5) Uani 1 1 d
C60 C 0.9900(2) 0.01251(14) 0.11038(13) 0.0232(5) Uani 1 1 d
C61 C 0.8616(3) 0.05969(15) 0.07753(13) 0.0247(5) Uani 1 1 d
C62 C 0.6454(2) 0.21746(16) 0.09380(13) 0.0240(5) Uani 1 1 d
C63 C 0.7426(2) 0.39660(15) 0.06816(12) 0.0212(5) Uani 1 1 d
C64 C 1.0204(3) 0.34907(16) 0.03380(12) 0.0232(5) Uani 1 1 d
C65 C 1.0943(3) 0.14074(16) 0.03914(12) 0.0240(5) Uani 1 1 d
C66 C 0.8527(3) 0.14539(16) 0.02651(12) 0.0239(5) Uani 1 1 d
C67 C 0.7413(2) 0.22602(16) 0.03585(13) 0.0236(5) Uani 1 1 d
C68 C 0.7916(2) 0.31780(16) 0.02172(12) 0.0232(5) Uani 1 1 d
C69 C 0.9334(2) 0.29339(16) 0.00408(12) 0.0225(5) Uani 1 1 d
C70 C 0.9709(3) 0.18621(16) 0.00724(12) 0.0242(5) Uani 1 1 d

loop_
_atom_site_aniso_label
_atom_site_aniso_U_11
_atom_site_aniso_U_22
_atom_site_aniso_U_33
_atom_site_aniso_U_23
_atom_site_aniso_U_13
_atom_site_aniso_U_12
Ti1 0.0155(2) 0.0205(2) 0.0136(2) -0.00462(14) -0.00287(16) -0.00452(15)
Ti2 0.0177(3) 0.0185(2) 0.01278(19) -0.00098(14) -0.00249(16) -0.00450(15)
Ti3 0.0146(2) 0.0186(2) 0.0185(2) -0.00288(14) -0.00218(17) -0.00541(15)
Cl1 0.0143(3) 0.0160(2) 0.0134(2) -0.00208(18) -0.0024(2) -0.00326(18)
Cl2 0.0185(3) 0.0175(2) 0.0173(3) -0.00297(18) -0.0025(2) -0.00599(19)
Cl3 0.0171(3) 0.0201(2) 0.0165(3) -0.00158(18) -0.0058(2) -0.00347(19)
Cl4 0.0150(3) 0.0209(2) 0.0161(2) -0.00450(18) -0.0007(2) -0.00342(19)
Cl5 0.0214(3) 0.0327(3) 0.0159(3) 0.0027(2) -0.0036(2) -0.0061(2)
Cl6 0.0259(4) 0.0291(3) 0.0240(3) -0.0146(2) -0.0027(3) -0.0045(2)
Cl7 0.0152(3) 0.0299(3) 0.0190(3) -0.0041(2) -0.0037(2) -0.0057(2)
Cl8 0.0170(3) 0.0329(3) 0.0178(3) -0.0029(2) 0.0001(2) -0.0068(2)
Cl9 0.0372(4) 0.0233(3) 0.0202(3) 0.0049(2) -0.0044(3) -0.0064(2)
Cl10 0.0237(3) 0.0215(3) 0.0161(2) -0.00421(19) -0.0035(2) -0.0031(2)
Cl11 0.0210(3) 0.0211(3) 0.0242(3) -0.0064(2) -0.0012(2) -0.0080(2)
Cl12 0.0143(3) 0.0300(3) 0.0373(3) -0.0070(2) -0.0009(3) -0.0054(2)
Cl13 0.0272(4) 0.0245(3) 0.0219(3) 0.0019(2) -0.0022(2) -0.0111(2)
C1 0.0226(13) 0.0241(10) 0.0101(9) 0.0029(7) -0.0046(9) -0.0060(8)
C2 0.0261(14) 0.0256(10) 0.0099(9) -0.0010(8) -0.0007(9) -0.0050(9)
C3 0.0299(14) 0.0248(10) 0.0119(9) -0.0035(8) -0.0047(10) -0.0059(9)
C4 0.0274(14) 0.0259(10) 0.0138(9) -0.0022(8) -0.0100(10) -0.0089(9)
C5 0.0224(13) 0.0236(10) 0.0152(10) 0.0005(8) -0.0102(9) -0.0043(8)
C6 0.0232(13) 0.0192(10) 0.0161(10) 0.0030(8) -0.0032(9) -0.0048(8)
C7 0.0224(13) 0.0258(11) 0.0125(9) 0.0002(8) 0.0066(9) -0.0030(9)
C8 0.0285(14) 0.0204(10) 0.0163(10) -0.0064(8) -0.0012(10) -0.0038(9)
C9 0.0238(13) 0.0251(10) 0.0211(10) -0.0029(8) -0.0107(10) -0.0108(9)
C10 0.0190(13) 0.0266(11) 0.0215(11) 0.0046(8) -0.0117(10) -0.0060(9)
C11 0.0210(13) 0.0209(10) 0.0143(9) 0.0039(8) -0.0013(9) -0.0085(8)
C12 0.0184(13) 0.0257(10) 0.0154(10) 0.0034(8) 0.0009(9) -0.0078(8)
C13 0.0189(13) 0.0259(11) 0.0171(10) -0.0026(8) 0.0050(10) -0.0005(8)
C14 0.0256(14) 0.0221(10) 0.0169(10) -0.0060(8) 0.0017(10) 0.0023(8)
C15 0.0327(15) 0.0152(9) 0.0191(10) -0.0059(8) -0.0056(10) -0.0042(8)
C16 0.0300(15) 0.0191(10) 0.0210(10) -0.0041(8) -0.0072(10) -0.0114(9)
C17 0.0148(12) 0.0284(11) 0.0249(11) 0.0011(9) -0.0082(10) -0.0115(8)
C18 0.0122(12) 0.0294(11) 0.0233(11) 0.0027(9) -0.0069(10) -0.0079(8)
C19 0.0196(13) 0.0206(10) 0.0195(10) 0.0023(8) -0.0069(10) 0.0001(8)
C20 0.0216(13) 0.0173(9) 0.0191(10) 0.0033(8) -0.0055(10) -0.0015(8)
C21 0.0250(14) 0.0177(9) 0.0208(10) 0.0026(8) -0.0023(10) -0.0086(8)
C22 0.0147(13) 0.0269(11) 0.0220(10) 0.0037(8) 0.0014(10) -0.0083(8)
C23 0.0101(12) 0.0267(11) 0.0231(11) -0.0003(8) 0.0041(10) -0.0011(8)
C24 0.0205(13) 0.0187(10) 0.0216(10) -0.0020(8) 0.0003(10) 0.0033(8)
C25 0.0279(14) 0.0134(9) 0.0208(10) -0.0039(8) -0.0031(10) -0.0005(8)
C26 0.0242(13) 0.0196(10) 0.0242(11) -0.0009(8) -0.0047(10) -0.0120(9)
C27 0.0182(13) 0.0267(11) 0.0266(11) 0.0037(9) -0.0062(10) -0.0138(9)
C28 0.0113(12) 0.0272(11) 0.0258(11) 0.0024(9) -0.0020(10) -0.0013(8)
C29 0.0119(12) 0.0225(10) 0.0247(11) 0.0021(8) -0.0010(10) 0.0021(8)
C30 0.0238(13) 0.0125(9) 0.0216(10) 0.0019(7) -0.0049(10) -0.0018(8)
C31 0.0238(13) 0.0199(10) 0.0203(10) 0.0013(8) -0.0055(10) -0.0119(8)
C32 0.0158(12) 0.0257(10) 0.0220(10) 0.0005(8) -0.0018(10) -0.0114(8)
C33 0.0093(12) 0.0272(11) 0.0234(11) 0.0014(9) 0.0001(10) 0.0004(8)
C34 0.0140(12) 0.0221(10) 0.0229(11) 0.0005(8) -0.0011(10) 0.0024(8)
C35 0.0271(14) 0.0122(9) 0.0225(11) 0.0003(7) -0.0048(10) -0.0042(8)
C36 0.0266(14) 0.0168(9) 0.0227(10) -0.0001(8) -0.0042(10) -0.0099(8)
C37 0.0121(12) 0.0286(11) 0.0297(12) 0.0035(9) -0.0008(10) -0.0093(8)
C38 0.0091(12) 0.0298(11) 0.0262(11) 0.0013(9) 0.0036(10) -0.0038(8)
C39 0.0212(13) 0.0179(10) 0.0224(10) -0.0017(8) -0.0004(10) 0.0027(8)
C40 0.0246(13) 0.0142(9) 0.0207(10) -0.0012(8) 0.0002(10) -0.0025(8)
C41 0.0328(15) 0.0124(9) 0.0209(10) -0.0040(7) -0.0031(10) -0.0059(8)
C42 0.0301(15) 0.0176(9) 0.0220(11) -0.0021(8) -0.0050(10) -0.0121(9)
C43 0.0147(12) 0.0277(11) 0.0284(11) 0.0009(9) -0.0064(10) -0.0109(8)
C44 0.0114(12) 0.0295(11) 0.0257(11) 0.0020(9) -0.0046(10) -0.0057(8)
C45 0.0194(13) 0.0196(10) 0.0209(10) -0.0002(8) -0.0058(10) 0.0023(8)
C46 0.0236(13) 0.0134(9) 0.0202(10) 0.0023(7) -0.0038(10) -0.0008(8)
C47 0.0240(13) 0.0194(10) 0.0213(10) 0.0048(8) -0.0029(10) -0.0102(8)
C48 0.0190(13) 0.0255(10) 0.0240(11) 0.0018(8) 0.0058(10) -0.0107(9)
C49 0.0161(13) 0.0273(11) 0.0230(11) -0.0021(9) 0.0087(10) 0.0009(9)
C50 0.0212(14) 0.0204(10) 0.0226(11) -0.0027(8) 0.0063(10) 0.0039(8)
C51 0.0304(14) 0.0203(10) 0.0231(11) -0.0038(8) -0.0096(11) -0.0128(9)
C52 0.0231(13) 0.0282(11) 0.0223(11) -0.0011(9) -0.0106(10) -0.0135(9)
C53 0.0162(13) 0.0287(11) 0.0218(11) 0.0010(8) -0.0097(10) -0.0040(8)
C54 0.0157(12) 0.0239(10) 0.0205(10) 0.0018(8) -0.0076(10) -0.0007(8)
C55 0.0227(14) 0.0178(9) 0.0176(10) 0.0037(8) -0.0023(10) -0.0028(8)
C56 0.0282(14) 0.0191(10) 0.0155(10) 0.0046(8) -0.0009(10) -0.0081(9)
C57 0.0206(13) 0.0293(11) 0.0174(10) 0.0024(8) 0.0071(10) -0.0072(9)
C58 0.0215(14) 0.0299(11) 0.0156(10) -0.0006(8) 0.0112(10) -0.0032(9)
C59 0.0371(16) 0.0203(10) 0.0177(10) -0.0057(8) 0.0029(10) 0.0011(9)
C60 0.0357(16) 0.0167(10) 0.0179(10) -0.0083(8) 0.0003(10) -0.0045(9)
C61 0.0393(16) 0.0208(10) 0.0162(10) -0.0073(8) -0.0073(10) -0.0082(9)
C62 0.0255(14) 0.0271(11) 0.0215(11) 0.0003(9) -0.0135(11) -0.0097(9)
C63 0.0228(13) 0.0248(10) 0.0152(10) 0.0044(8) -0.0075(10) -0.0036(9)
C64 0.0308(15) 0.0242(10) 0.0140(9) 0.0038(8) 0.0025(10) -0.0058(9)
C65 0.0341(15) 0.0247(11) 0.0125(9) -0.0040(8) 0.0066(10) -0.0028(9)
C66 0.0336(15) 0.0269(11) 0.0128(9) -0.0061(8) -0.0053(10) -0.0073(9)
C67 0.0268(14) 0.0289(11) 0.0165(10) -0.0018(8) -0.0106(10) -0.0080(9)
C68 0.0311(15) 0.0269(11) 0.0119(9) 0.0035(8) -0.0082(10) -0.0073(9)
C69 0.0305(15) 0.0261(11) 0.0101(9) 0.0013(8) 0.0001(10) -0.0041(9)
C70 0.0367(16) 0.0260(11) 0.0105(9) -0.0047(8) -0.0001(10) -0.0063(9)

loop_
_atom_type_symbol
_atom_type_description
_atom_type_scat_dispersion_real
_atom_type_scat_dispersion_imag
_atom_type_scat_source
C C 0.0033 0.0016 'International Tables Vol C Tables 4.2.6.8 and 6.1.1.4'
Cl Cl 0.1484 0.1585 'International Tables Vol C Tables 4.2.6.8 and 6.1.1.4'
Ti Ti 0.2776 0.4457 'International Tables Vol C Tables 4.2.6.8 and 6.1.1.4'

loop_
_geom_angle_atom_site_label_1
_geom_angle_atom_site_label_2
_geom_angle_atom_site_label_3
_geom_angle
_geom_angle_site_symmetry_3
Cl6 Ti1 Cl7 100.60(2) .
Cl6 Ti1 Cl5 100.89(3) .
Cl7 Ti1 Cl5 95.03(2) .
Cl6 Ti1 Cl4 90.30(2) .
Cl7 Ti1 Cl4 166.74(2) .
Cl5 Ti1 Cl4 90.26(2) .
Cl6 Ti1 Cl2 90.09(2) .
Cl7 Ti1 Cl2 89.38(2) .
Cl5 Ti1 Cl2 167.17(2) .
Cl4 Ti1 Cl2 83.010(19) .
Cl6 Ti1 Cl1 164.73(2) .
Cl7 Ti1 Cl1 89.54(2) .
Cl5 Ti1 Cl1 89.44(2) .
Cl4 Ti1 Cl1 78.335(19) .
Cl2 Ti1 Cl1 78.533(17) .
Cl9 Ti2 Cl8 100.69(3) .
Cl9 Ti2 Cl10 99.25(2) .
Cl8 Ti2 Cl10 96.41(2) .
Cl9 Ti2 Cl2 90.23(2) .
Cl8 Ti2 Cl2 90.08(2) .
Cl10 Ti2 Cl2 167.29(3) .
Cl9 Ti2 Cl3 90.83(2) .
Cl8 Ti2 Cl3 165.96(2) .
Cl10 Ti2 Cl3 89.56(2) .
Cl2 Ti2 Cl3 81.80(2) .
Cl9 Ti2 Cl1 165.10(3) .
Cl8 Ti2 Cl1 88.90(2) .
Cl10 Ti2 Cl1 90.88(2) .
Cl2 Ti2 Cl1 78.285(18) .
Cl3 Ti2 Cl1 78.278(19) .
Cl12 Ti3 Cl11 100.95(2) .
Cl12 Ti3 Cl13 100.99(3) .
Cl11 Ti3 Cl13 96.36(2) .
Cl12 Ti3 Cl3 90.95(2) .
Cl11 Ti3 Cl3 88.73(2) .
Cl13 Ti3 Cl3 165.83(3) .
Cl12 Ti3 Cl4 90.58(2) .
Cl11 Ti3 Cl4 165.88(3) .
Cl13 Ti3 Cl4 89.32(2) .
Cl3 Ti3 Cl4 82.912(19) .
Cl12 Ti3 Cl1 164.92(2) .
Cl11 Ti3 Cl1 89.51(2) .
Cl13 Ti3 Cl1 88.47(2) .
Cl3 Ti3 Cl1 78.329(19) .
Cl4 Ti3 Cl1 77.698(19) .
Ti1 Cl1 Ti2 98.629(18) .
Ti1 Cl1 Ti3 98.74(2) .
Ti2 Cl1 Ti3 98.379(18) .
Ti1 Cl2 Ti2 103.36(2) .
Ti3 Cl3 Ti2 103.78(2) .
Ti1 Cl4 Ti3 104.42(2) .
C2 C1 C5 110.00(19) .
C2 C1 C6 122.02(19) .
C5 C1 C6 122.2(2) .
C7 C2 C1 120.15(19) .
C7 C2 C3 120.20(19) .
C1 C2 C3 107.6(2) .
C8 C3 C4 120.0(2) .
C8 C3 C2 119.2(2) .
C4 C3 C2 107.20(19) .
C9 C4 C3 120.1(2) .
C9 C4 C5 119.3(2) .
C3 C4 C5 107.75(19) .
C10 C5 C1 120.20(19) .
C10 C5 C4 120.5(2) .
C1 C5 C4 107.4(2) .
C1 C6 C20 111.19(18) .
C1 C6 C11 111.22(17) .
C20 C6 C11 101.33(16) .
C1 C6 C6 110.9(2) 2_756
C20 C6 C6 111.4(2) 2_756
C11 C6 C6 110.5(2) 2_756
C2 C7 C13 120.2(2) .
C2 C7 C12 120.8(2) .
C13 C7 C12 107.08(18) .
C3 C8 C15 119.9(2) .
C3 C8 C14 120.0(2) .
C15 C8 C14 107.17(18) .
C4 C9 C16 120.2(2) .
C4 C9 C17 120.1(2) .
C16 C9 C17 106.95(19) .
C5 C10 C18 120.1(2) .
C5 C10 C19 120.9(2) .
C18 C10 C19 106.6(2) .
C12 C11 C21 120.94(18) .
C12 C11 C6 122.35(18) .
C21 C11 C6 109.1(2) .
C11 C12 C7 120.42(19) .
C11 C12 C22 119.13(19) .
C7 C12 C22 108.57(18) .
C14 C13 C7 119.9(2) .
C14 C13 C23 119.88(19) .
C7 C13 C23 108.48(18) .
C13 C14 C24 120.00(19) .
C13 C14 C8 120.49(19) .
C24 C14 C8 108.2(2) .
C16 C15 C25 119.7(2) .
C16 C15 C8 120.03(19) .
C25 C15 C8 107.8(2) .
C15 C16 C26 120.19(19) .
C15 C16 C9 119.8(2) .
C26 C16 C9 108.1(2) .
C18 C17 C27 119.3(2) .
C18 C17 C9 120.8(2) .
C27 C17 C9 108.92(19) .
C17 C18 C28 119.78(19) .
C17 C18 C10 119.2(2) .
C28 C18 C10 108.74(19) .
C20 C19 C29 119.50(18) .
C20 C19 C10 120.3(2) .
C29 C19 C10 108.66(19) .
C19 C20 C30 120.0(2) .
C19 C20 C6 122.38(18) .
C30 C20 C6 109.95(19) .
C11 C21 C31 121.2(2) .
C11 C21 C30 109.48(19) .
C31 C21 C30 121.4(2) .
C32 C22 C23 121.29(19) .
C32 C22 C12 121.5(2) .
C23 C22 C12 107.71(18) .
C33 C23 C22 121.0(2) .
C33 C23 C13 121.4(2) .
C22 C23 C13 108.16(18) .
C34 C24 C25 121.7(2) .
C34 C24 C14 121.3(2) .
C25 C24 C14 108.17(19) .
C35 C25 C24 121.03(18) .
C35 C25 C15 121.0(2) .
C24 C25 C15 108.68(19) .
C36 C26 C16 121.3(2) .
C36 C26 C27 120.9(2) .
C16 C26 C27 108.84(19) .
C37 C27 C26 121.50(19) .
C37 C27 C17 122.2(2) .
C26 C27 C17 107.2(2) .
C38 C28 C29 121.31(19) .
C38 C28 C18 121.59(19) .
C29 C28 C18 108.0(2) .
C39 C29 C28 121.09(19) .
C39 C29 C19 121.8(2) .
C28 C29 C19 108.07(19) .
C20 C30 C40 121.9(2) .
C20 C30 C21 108.27(19) .
C40 C30 C21 121.60(18) .
C42 C31 C21 115.9(2) .
C42 C31 C32 119.08(19) .
C21 C31 C32 118.20(19) .
C22 C32 C43 116.4(2) .
C22 C32 C31 118.49(18) .
C43 C32 C31 118.3(2) .
C44 C33 C23 116.42(19) .
C44 C33 C34 118.5(2) .
C23 C33 C34 118.15(19) .
C45 C34 C24 116.2(2) .
C45 C34 C33 118.21(19) .
C24 C34 C33 119.01(18) .
C25 C35 C46 116.0(2) .
C25 C35 C36 118.90(19) .
C46 C35 C36 118.4(2) .
C26 C36 C47 116.4(2) .
C26 C36 C35 118.5(2) .
C47 C36 C35 118.30(18) .
C27 C37 C48 116.8(2) .
C27 C37 C38 118.4(2) .
C48 C37 C38 118.4(2) .
C49 C38 C28 116.3(2) .
C49 C38 C37 118.61(19) .
C28 C38 C37 118.4(2) .
C29 C39 C50 116.6(2) .
C29 C39 C40 118.1(2) .
C50 C39 C40 118.37(19) .
C41 C40 C30 115.6(2) .
C41 C40 C39 119.26(19) .
C30 C40 C39 118.28(18) .
C40 C41 C60 121.0(2) .
C40 C41 C42 121.4(2) .
C60 C41 C42 108.01(19) .
C31 C42 C41 121.74(19) .
C31 C42 C51 121.5(2) .
C41 C42 C51 107.7(2) .
C32 C43 C44 120.87(19) .
C32 C43 C52 121.4(2) .
C44 C43 C52 108.16(19) .
C33 C44 C43 121.51(19) .
C33 C44 C53 121.74(19) .
C43 C44 C53 107.9(2) .
C34 C45 C46 121.17(18) .
C34 C45 C54 122.2(2) .
C46 C45 C54 108.0(2) .
C35 C46 C45 121.53(19) .
C35 C46 C55 121.6(2) .
C45 C46 C55 108.03(18) .
C36 C47 C56 121.7(2) .
C36 C47 C48 121.42(19) .
C56 C47 C48 107.79(19) .
C37 C48 C57 121.9(2) .
C37 C48 C47 120.6(2) .
C57 C48 C47 108.06(19) .
C38 C49 C50 121.3(2) .
C38 C49 C58 121.27(19) .
C50 C49 C58 107.9(2) .
C39 C50 C49 120.9(2) .
C39 C50 C59 121.2(2) .
C49 C50 C59 108.05(18) .
C52 C51 C61 120.1(2) .
C52 C51 C42 119.5(2) .
C61 C51 C42 108.2(2) .
C51 C52 C43 119.99(19) .
C51 C52 C62 119.8(2) .
C43 C52 C62 108.6(2) .
C54 C53 C44 119.77(19) .
C54 C53 C62 119.5(2) .
C44 C53 C62 108.38(19) .
C53 C54 C63 120.6(2) .
C53 C54 C45 119.3(2) .
C63 C54 C45 108.44(19) .
C56 C55 C46 119.75(19) .
C56 C55 C63 120.5(2) .
C46 C55 C63 108.1(2) .
C55 C56 C47 119.9(2) .
C55 C56 C64 119.9(2) .
C47 C56 C64 108.6(2) .
C58 C57 C48 119.71(19) .
C58 C57 C64 120.0(2) .
C48 C57 C64 108.6(2) .
C57 C58 C65 120.3(2) .
C57 C58 C49 119.9(2) .
C65 C58 C49 108.42(19) .
C60 C59 C50 120.2(2) .
C60 C59 C65 120.0(2) .
C50 C59 C65 108.5(2) .
C59 C60 C41 119.8(2) .
C59 C60 C61 120.5(2) .
C41 C60 C61 107.9(2) .
C66 C61 C51 120.4(2) .
C66 C61 C60 119.6(2) .
C51 C61 C60 108.10(19) .
C67 C62 C52 120.4(2) .
C67 C62 C53 119.9(2) .
C52 C62 C53 106.9(2) .
C68 C63 C54 120.3(2) .
C68 C63 C55 119.6(2) .
C54 C63 C55 107.42(18) .
C69 C64 C57 120.4(2) .
C69 C64 C56 119.9(2) .
C57 C64 C56 106.90(19) .
C70 C65 C58 120.2(2) .
C70 C65 C59 119.6(2) .
C58 C65 C59 107.11(19) .
C61 C66 C70 119.9(2) .
C61 C66 C67 119.0(2) .
C70 C66 C67 108.74(19) .
C62 C67 C66 120.1(2) .
C62 C67 C68 120.6(2) .
C66 C67 C68 107.4(2) .
C63 C68 C69 120.2(2) .
C63 C68 C67 119.0(2) .
C69 C68 C67 108.17(19) .
C64 C69 C68 119.9(2) .
C64 C69 C70 119.5(2) .
C68 C69 C70 107.9(2) .
C65 C70 C66 120.4(2) .
C65 C70 C69 119.6(2) .
C66 C70 C69 107.8(2) .

loop_
_geom_bond_atom_site_label_1
_geom_bond_atom_site_label_2
_geom_bond_distance
_geom_bond_site_symmetry_2
Ti1 Cl6 2.2022(6) .
Ti1 Cl7 2.2109(7) .
Ti1 Cl5 2.2198(6) .
Ti1 Cl4 2.4750(6) .
Ti1 Cl2 2.4805(6) .
Ti1 Cl1 2.5656(5) .
Ti2 Cl9 2.1831(6) .
Ti2 Cl8 2.2144(7) .
Ti2 Cl10 2.2155(6) .
Ti2 Cl2 2.4862(6) .
Ti2 Cl3 2.4980(7) .
Ti2 Cl1 2.5732(6) .
Ti3 Cl12 2.1891(7) .
Ti3 Cl11 2.2101(6) .
Ti3 Cl13 2.2279(6) .
Ti3 Cl3 2.4728(6) .
Ti3 Cl4 2.4803(6) .
Ti3 Cl1 2.5943(6) .
C1 C2 1.414(3) .
C1 C5 1.418(3) .
C1 C6 1.512(3) .
C2 C7 1.399(3) .
C2 C3 1.465(3) .
C3 C8 1.388(3) .
C3 C4 1.442(4) .
C4 C9 1.381(3) .
C4 C5 1.459(3) .
C5 C10 1.390(3) .
C6 C20 1.523(3) .
C6 C11 1.525(3) .
C6 C6 1.616(4) 2_756
C7 C13 1.440(3) .
C7 C12 1.445(3) .
C8 C15 1.451(3) .
C8 C14 1.462(3) .
C9 C16 1.451(3) .
C9 C17 1.453(4) .
C10 C18 1.446(3) .
C10 C19 1.449(3) .
C11 C12 1.374(3) .
C11 C21 1.419(3) .
C12 C22 1.445(3) .
C13 C14 1.389(3) .
C13 C23 1.444(3) .
C14 C24 1.436(3) .
C15 C16 1.381(4) .
C15 C25 1.446(3) .
C16 C26 1.440(3) .
C17 C18 1.391(3) .
C17 C27 1.445(3) .
C18 C28 1.444(3) .
C19 C20 1.379(3) .
C19 C29 1.442(3) .
C20 C30 1.420(3) .
C21 C31 1.426(3) .
C21 C30 1.439(4) .
C22 C32 1.416(3) .
C22 C23 1.430(3) .
C23 C33 1.422(3) .
C24 C34 1.419(3) .
C24 C25 1.433(3) .
C25 C35 1.417(3) .
C26 C36 1.413(3) .
C26 C27 1.443(3) .
C27 C37 1.409(3) .
C28 C38 1.420(3) .
C28 C29 1.429(3) .
C29 C39 1.415(3) .
C30 C40 1.422(3) .
C31 C42 1.404(3) .
C31 C32 1.458(3) .
C32 C43 1.419(3) .
C33 C44 1.410(3) .
C33 C34 1.467(3) .
C34 C45 1.411(3) .
C35 C46 1.420(3) .
C35 C36 1.463(4) .
C36 C47 1.422(3) .
C37 C48 1.417(3) .
C37 C38 1.469(3) .
C38 C49 1.413(3) .
C39 C50 1.421(3) .
C39 C40 1.458(3) .
C40 C41 1.416(3) .
C41 C60 1.444(3) .
C41 C42 1.448(4) .
C42 C51 1.450(3) .
C43 C44 1.433(3) .
C43 C52 1.441(3) .
C44 C53 1.447(3) .
C45 C46 1.435(3) .
C45 C54 1.445(3) .
C46 C55 1.442(3) .
C47 C56 1.437(3) .
C47 C48 1.442(3) .
C48 C57 1.440(3) .
C49 C50 1.432(3) .
C49 C58 1.454(3) .
C50 C59 1.441(3) .
C51 C52 1.380(3) .
C51 C61 1.436(4) .
C52 C62 1.447(3) .
C53 C54 1.381(3) .
C53 C62 1.451(3) .
C54 C63 1.436(3) .
C55 C56 1.382(3) .
C55 C63 1.451(3) .
C56 C64 1.453(3) .
C57 C58 1.380(3) .
C57 C64 1.443(3) .
C58 C65 1.438(3) .
C59 C60 1.384(4) .
C59 C65 1.452(3) .
C60 C61 1.449(3) .
C61 C66 1.400(3) .
C62 C67 1.378(4) .
C63 C68 1.389(3) .
C64 C69 1.391(3) .
C65 C70 1.396(3) .
C66 C70 1.442(3) .
C66 C67 1.450(3) .
C67 C68 1.453(3) .
C68 C69 1.452(4) .
C69 C70 1.454(3) .
